data_9016527
loop_
_publ_author_name
'Boivin, J.'
'Thomas, D.'

_publ_section_title
;
 Structural investigations on bismuth-based oxides
 _cod_database_code 1004071
;
_journal_name_full 'Solid State Ionics'
_journal_page_first 457
_journal_page_last 462
_journal_volume 3
_journal_year 1981
_chemical_formula_sum 'Bi2.295 O4 Sr0.706'
_space_group_IT_number 166
_symmetry_space_group_name_Hall '-R 3 2"'
_symmetry_space_group_name_H-M 'R -3 m :H'
_cell_angle_alpha 90
_cell_angle_beta 90
_cell_angle_gamma 120
_cell_length_a 3.971
_cell_length_b 3.971
_cell_length_c 28.41
_cell_formula_units_Z 3
_cell_volume 387.973
_database_code_amcsd 0015498
_exptl_crystal_density_diffrn 7.774
_cod_duplicate_entry 1004071
_cod_original_sg_symbol_H-M 'R -3 m'
_cod_original_formula_sum 'Sr.706 Bi2.295 O4'
_cod_database_code 9016527
_amcsd_formula_title 'Bi1.72 O3 Sr0.53'

loop_
_space_group_symop_operation_xyz
x,y,z
2/3+x,1/3+y,1/3+z
1/3+x,2/3+y,2/3+z
x,x-y,z
2/3+x,1/3+x-y,1/3+z
1/3+x,2/3+x-y,2/3+z
y,x,-z
2/3+y,1/3+x,1/3-z
1/3+y,2/3+x,2/3-z
-x+y,y,z
2/3-x+y,1/3+y,1/3+z
1/3-x+y,2/3+y,2/3+z
-x,-x+y,-z
2/3-x,1/3-x+y,1/3-z
1/3-x,2/3-x+y,2/3-z
-y,-x,z
2/3-y,1/3-x,1/3+z
1/3-y,2/3-x,2/3+z
x-y,-y,-z
2/3+x-y,1/3-y,1/3-z
1/3+x-y,2/3-y,2/3-z
y,-x+y,-z
2/3+y,1/3-x+y,1/3-z
1/3+y,2/3-x+y,2/3-z
-x+y,-x,z
2/3-x+y,1/3-x,1/3+z
1/3-x+y,2/3-x,2/3+z
-x,-y,-z
2/3-x,1/3-y,1/3-z
1/3-x,2/3-y,2/3-z
-y,x-y,z
2/3-y,1/3+x-y,1/3+z
1/3-y,2/3+x-y,2/3+z
x-y,x,-z
2/3+x-y,1/3+x,1/3-z
1/3+x-y,2/3+x,2/3-z

loop_
_atom_site_label
_atom_site_fract_x
_atom_site_fract_y
_atom_site_fract_z
_atom_site_occupancy
Sr1 0.00000 0.00000 0.00000 0.70600
Bi1 0.00000 0.00000 0.00000 0.29500
Bi2 0.00000 0.00000 0.22400 1.00000
O1 0.00000 0.00000 0.29460 1.00000
O2 0.00000 0.00000 0.09910 1.00000

loop_
_cod_related_entry_id
_cod_related_entry_database
_cod_related_entry_code
1 AMCSD 0015498
